data_7222146
loop_
_publ_author_name
'Maity, Tanmoy'
'Saha, Debraj'
'Bhunia, Susmita'
'Brandao, Paula'
'Das, Soma'
'Koner, Subratanath'

_publ_section_title
;
 A family of ligand and anion dependent structurally diverse Cu(II)
 Schiff-base complexes and their catalytic efficacy in O-arylation
 reaction in ethanolic medium
;
_journal_name_full 'RSC Adv.'
_journal_paper_doi 10.1039/C5RA14758A
_journal_year 2015
_chemical_formula_sum 'C28 H42 Cu2 N10 O18'
_chemical_formula_weight 933.82
_chemical_name_systematic
;
 ?
;
_chemical_properties_physical Moisture-sensitive
_space_group_IT_number 15
_symmetry_space_group_name_Hall '-C 2yc'
_symmetry_space_group_name_H-M 'C 1 2/c 1'
_atom_sites_solution_hydrogens geom
_atom_sites_solution_primary direct
_atom_sites_solution_secondary difmap
_audit_creation_method SHELXL-97
_audit_update_record
;
2014-06-28 deposited with the CCDC.
2015-09-14 downloaded from the CCDC.
;
_cell_angle_alpha 90.00
_cell_angle_beta 92.446(4)
_cell_angle_gamma 90.00
_cell_formula_units_Z 4
_cell_length_a 15.3483(9)
_cell_length_b 12.7358(8)
_cell_length_c 19.0760(11)
_cell_measurement_reflns_used 90
_cell_measurement_temperature 296(2)
_cell_measurement_theta_max 30
_cell_measurement_theta_min 3
_cell_volume 3725.4(4)
_computing_cell_refinement 'SMART APEX II'
_computing_data_collection 'SMART APEX II (Bruker,2010)'
_computing_data_reduction 'SMART APEX II'
_computing_structure_refinement 'SHELXL-97 (Sheldrick, 1997)'
_computing_structure_solution 'SHELXS-97 (Sheldrick, 1997)'
_diffrn_ambient_temperature 296(2)
_diffrn_measured_fraction_theta_full 0.991
_diffrn_measured_fraction_theta_max 0.991
_diffrn_radiation_monochromator graphite
_diffrn_radiation_source 'fine-focus sealed tube'
_diffrn_radiation_type MoK\a
_diffrn_radiation_wavelength 0.71073
_diffrn_reflns_av_R_equivalents 0.0811
_diffrn_reflns_av_sigmaI/netI 0.0674
_diffrn_reflns_limit_h_max 19
_diffrn_reflns_limit_h_min -19
_diffrn_reflns_limit_k_max 16
_diffrn_reflns_limit_k_min -16
_diffrn_reflns_limit_l_max 24
_diffrn_reflns_limit_l_min -24
_diffrn_reflns_number 26925
_diffrn_reflns_theta_full 27.09
_diffrn_reflns_theta_max 27.09
_diffrn_reflns_theta_min 2.08
_exptl_absorpt_coefficient_mu 1.234
_exptl_absorpt_correction_T_max 0.9129
_exptl_absorpt_correction_T_min 0.7682
_exptl_absorpt_correction_type multi-scan
_exptl_absorpt_process_details SADABAS
_exptl_crystal_colour blue
_exptl_crystal_density_diffrn 1.665
_exptl_crystal_density_method 'not measured'
_exptl_crystal_description block
_exptl_crystal_F_000 1928
_exptl_crystal_size_max 0.34
_exptl_crystal_size_mid 0.32
_exptl_crystal_size_min 0.31
_refine_diff_density_max 1.113
_refine_diff_density_min -0.884
_refine_diff_density_rms 0.110
_refine_ls_extinction_method none
_refine_ls_goodness_of_fit_ref 1.032
_refine_ls_hydrogen_treatment mixed
_refine_ls_matrix_type full
_refine_ls_number_parameters 264
_refine_ls_number_reflns 4079
_refine_ls_number_restraints 0
_refine_ls_restrained_S_all 1.032
_refine_ls_R_factor_all 0.1406
_refine_ls_R_factor_gt 0.0756
_refine_ls_shift/su_max 0.055
_refine_ls_shift/su_mean 0.003
_refine_ls_structure_factor_coef Fsqd
_refine_ls_weighting_details 'calc w=1/[\s^2^(Fo^2^)+(0.1245P)^2^+13.0985P] where P=(Fo^2^+2Fc^2^)/3'
_refine_ls_weighting_scheme calc
_refine_ls_wR_factor_gt 0.1962
_refine_ls_wR_factor_ref 0.2470
_reflns_number_gt 2247
_reflns_number_total 4116
_reflns_threshold_expression >2sigma(I)
_cod_data_source_file c5ra14758a2.cif
_cod_data_source_block sk-4_12_12
_cod_original_sg_symbol_H-M c2/c
_cod_database_code 7222146

loop_
_symmetry_equiv_pos_as_xyz
'x, y, z'
'-x, y, -z+1/2'
'x+1/2, y+1/2, z'
'-x+1/2, y+1/2, -z+1/2'
'-x, -y, -z'
'x, -y, z-1/2'
'-x+1/2, -y+1/2, -z'
'x+1/2, -y+1/2, z-1/2'

loop_
_atom_site_label
_atom_site_type_symbol
_atom_site_fract_x
_atom_site_fract_y
_atom_site_fract_z
_atom_site_U_iso_or_equiv
_atom_site_adp_type
_atom_site_occupancy
_atom_site_symmetry_multiplicity
_atom_site_calc_flag
_atom_site_refinement_flags
O3 O 0.7425(3) 0.0698(4) 0.3335(2) 0.0607(12) Uani 1 1 d .
Cu2 Cu 0.85017(5) -0.01494(7) 0.34924(4) 0.0535(3) Uani 1 1 d .
O5 O 0.6335(4) 0.1281(6) 0.3895(3) 0.0989(19) Uani 1 1 d .
O4 O 0.7102(4) -0.0005(5) 0.4325(3) 0.0808(16) Uani 1 1 d .
O6 O 0.9304(4) 0.0258(5) 0.2443(3) 0.0887(19) Uani 1 1 d .
O7 O 1.0000 0.1729(5) 0.2500 0.0613(17) Uani 1 2 d S
O1 O 0.9550(3) 0.2950(4) 0.4223(2) 0.0692(13) Uani 1 1 d .
N4 N 0.6937(4) 0.0657(5) 0.3870(3) 0.0634(15) Uani 1 1 d .
O8 O 1.5000 -0.1082(9) 0.2500 0.141(4) Uani 1 2 d S
N2 N 0.8050(3) -0.1395(5) 0.2890(2) 0.0559(14) Uani 1 1 d .
N5 N 1.0000 0.0750(7) 0.2500 0.0548(19) Uani 1 2 d S
C8 C 1.0188(4) -0.0753(5) 0.4055(3) 0.0506(15) Uani 1 1 d .
H8 H 1.0610 -0.1267 0.4142 0.061 Uiso 1 1 calc R
C1 C 1.0409(4) 0.0299(6) 0.4250(3) 0.0500(15) Uani 1 1 d .
N6 N 1.5000 -0.0136(12) 0.2500 0.156(9) Uani 1 2 d S
C14 C 0.7319(5) -0.1947(7) 0.3231(4) 0.071(2) Uani 1 1 d .
H14A H 0.7548 -0.2260 0.3665 0.085 Uiso 1 1 calc R
H14B H 0.6890 -0.1427 0.3354 0.085 Uiso 1 1 calc R
C7 C 0.9769(7) 0.3984(6) 0.4464(5) 0.096(3) Uani 1 1 d .
H7A H 0.9296 0.4453 0.4347 0.145 Uiso 1 1 calc R
H7B H 1.0285 0.4219 0.4243 0.145 Uiso 1 1 calc R
H7C H 0.9875 0.3973 0.4964 0.145 Uiso 1 1 calc R
C12 C 0.7257(5) -0.1770(7) 0.1758(4) 0.081(2) Uani 1 1 d .
H12A H 0.7672 -0.2303 0.1630 0.097 Uiso 1 1 calc R
H12B H 0.7026 -0.1444 0.1330 0.097 Uiso 1 1 calc R
C2 C 1.1269(4) 0.0477(6) 0.4530(3) 0.0564(17) Uani 1 1 d .
H2 H 1.1651 -0.0084 0.4599 0.068 Uiso 1 1 calc R
C6 C 0.9839(4) 0.1145(5) 0.4156(3) 0.0498(15) Uani 1 1 d .
O9 O 1.5612(8) 0.0338(7) 0.2238(7) 0.190(5) Uani 1 1 d .
C10 C 0.8822(4) -0.2095(6) 0.2830(3) 0.0617(18) Uani 1 1 d .
H10A H 0.9199 -0.1824 0.2477 0.074 Uiso 1 1 calc R
H10B H 0.8633 -0.2794 0.2690 0.074 Uiso 1 1 calc R
C4 C 1.0984(5) 0.2312(6) 0.4604(3) 0.0611(19) Uani 1 1 d .
H4 H 1.1179 0.2983 0.4721 0.073 Uiso 1 1 calc R
C5 C 1.0142(4) 0.2173(5) 0.4338(3) 0.0543(16) Uani 1 1 d .
N3 N 0.6524(4) -0.2280(6) 0.2131(3) 0.0773(19) Uani 1 1 d .
H3BN H 0.6283 -0.2792 0.1862 0.093 Uiso 1 1 calc R
H3AN H 0.6110 -0.1802 0.2215 0.093 Uiso 1 1 calc R
C11 C 0.7696(5) -0.0990(7) 0.2188(4) 0.077(2) Uani 1 1 d .
H11A H 0.7293 -0.0421 0.2270 0.092 Uiso 1 1 calc R
H11B H 0.8176 -0.0704 0.1933 0.092 Uiso 1 1 calc R
C9 C 0.9320(4) -0.2142(5) 0.3542(3) 0.0590(17) Uani 1 1 d .
H9A H 0.8986 -0.2522 0.3880 0.071 Uiso 1 1 calc R
H9B H 0.9876 -0.2492 0.3498 0.071 Uiso 1 1 calc R
C13 C 0.6889(5) -0.2743(7) 0.2826(4) 0.080(2) Uani 1 1 d .
H13A H 0.6417 -0.3037 0.3087 0.096 Uiso 1 1 calc R
H13B H 0.7296 -0.3303 0.2732 0.096 Uiso 1 1 calc R
C3 C 1.1536(4) 0.1473(6) 0.4697(3) 0.0627(19) Uani 1 1 d .
H3A H 1.2101 0.1584 0.4877 0.075 Uiso 1 1 calc R
N1 N 0.9454(3) -0.1049(4) 0.3768(2) 0.0530(13) Uani 1 1 d .
O2 O 0.9019(3) 0.1069(4) 0.3900(2) 0.0563(11) Uani 1 1 d .
O10 O 0.8134(17) 0.1984(19) 0.5092(16) 0.455(18) Uani 1 1 d .

loop_
_atom_site_aniso_label
_atom_site_aniso_U_11
_atom_site_aniso_U_22
_atom_site_aniso_U_33
_atom_site_aniso_U_23
_atom_site_aniso_U_13
_atom_site_aniso_U_12
O3 0.046(2) 0.084(3) 0.053(3) 0.002(2) 0.008(2) -0.007(2)
Cu2 0.0418(5) 0.0743(6) 0.0444(5) -0.0029(4) 0.0022(3) -0.0126(4)
O5 0.078(4) 0.128(5) 0.093(4) 0.004(4) 0.032(3) 0.024(4)
O4 0.085(4) 0.103(4) 0.055(3) 0.011(3) 0.006(3) -0.008(3)
O6 0.110(5) 0.107(4) 0.050(3) -0.008(3) 0.019(3) -0.057(4)
O7 0.044(3) 0.055(4) 0.085(5) 0.000 0.005(3) 0.000
O1 0.083(3) 0.063(3) 0.061(3) -0.009(2) -0.006(2) -0.013(3)
N4 0.046(3) 0.084(4) 0.060(4) -0.008(3) 0.002(3) -0.008(3)
O8 0.235(14) 0.082(7) 0.108(8) 0.000 0.052(8) 0.000
N2 0.045(3) 0.085(4) 0.038(3) 0.004(3) 0.001(2) -0.024(3)
N5 0.055(5) 0.079(6) 0.031(4) 0.000 0.015(3) 0.000
C8 0.043(3) 0.072(4) 0.037(3) 0.003(3) 0.008(3) -0.003(3)
C1 0.042(3) 0.078(5) 0.029(3) 0.000(3) 0.005(2) -0.008(3)
N6 0.29(3) 0.057(9) 0.118(12) 0.000 -0.075(15) 0.000
C14 0.064(4) 0.102(6) 0.047(4) 0.013(4) -0.002(3) -0.037(4)
C7 0.129(8) 0.062(5) 0.096(7) -0.018(5) -0.009(6) -0.017(5)
C12 0.092(6) 0.098(6) 0.053(4) 0.004(4) 0.004(4) -0.032(5)
C2 0.050(4) 0.084(5) 0.036(3) 0.001(3) 0.002(3) -0.015(3)
C6 0.049(3) 0.071(4) 0.030(3) -0.005(3) 0.008(2) -0.012(3)
O9 0.216(11) 0.099(7) 0.245(13) 0.045(7) -0.088(10) -0.058(7)
C10 0.064(4) 0.077(5) 0.044(4) -0.010(3) 0.008(3) -0.025(4)
C4 0.065(4) 0.079(5) 0.039(3) -0.005(3) 0.002(3) -0.031(4)
C5 0.059(4) 0.065(4) 0.038(3) -0.002(3) 0.002(3) -0.009(3)
N3 0.067(4) 0.112(5) 0.051(3) 0.015(3) -0.013(3) -0.038(4)
C11 0.078(5) 0.104(6) 0.049(4) 0.015(4) -0.002(3) -0.041(5)
C9 0.056(4) 0.069(4) 0.053(4) -0.007(3) 0.004(3) -0.013(3)
C13 0.083(5) 0.099(6) 0.057(4) 0.006(4) 0.003(4) -0.037(5)
C3 0.050(4) 0.093(6) 0.045(4) 0.002(3) -0.003(3) -0.022(4)
N1 0.049(3) 0.073(4) 0.038(3) -0.008(2) 0.005(2) -0.015(3)
O2 0.047(2) 0.069(3) 0.052(3) -0.006(2) 0.0017(19) -0.009(2)
O10 0.58(5) 0.34(3) 0.46(4) -0.12(3) 0.14(4) -0.06(3)

loop_
_atom_type_symbol
_atom_type_description
_atom_type_scat_dispersion_real
_atom_type_scat_dispersion_imag
_atom_type_scat_source
C C 0.0033 0.0016 'International Tables Vol C Tables 4.2.6.8 and 6.1.1.4'
H H 0.0000 0.0000 'International Tables Vol C Tables 4.2.6.8 and 6.1.1.4'
N N 0.0061 0.0033 'International Tables Vol C Tables 4.2.6.8 and 6.1.1.4'
O O 0.0106 0.0060 'International Tables Vol C Tables 4.2.6.8 and 6.1.1.4'
Cu Cu 0.3201 1.2651 'International Tables Vol C Tables 4.2.6.8 and 6.1.1.4'

loop_
_geom_angle_atom_site_label_1
_geom_angle_atom_site_label_2
_geom_angle_atom_site_label_3
_geom_angle
_geom_angle_site_symmetry_1
_geom_angle_site_symmetry_3
N4 O3 Cu2 111.4(4) . .
O2 Cu2 N1 94.4(2) . .
O2 Cu2 O3 87.04(19) . .
N1 Cu2 O3 171.17(19) . .
O2 Cu2 N2 169.78(18) . .
N1 Cu2 N2 85.8(2) . .
O3 Cu2 N2 94.4(2) . .
C5 O1 C7 118.2(6) . .
O5 N4 O4 123.5(6) . .
O5 N4 O3 118.1(6) . .
O4 N4 O3 118.4(6) . .
C10 N2 C14 111.4(6) . .
C10 N2 C11 113.1(5) . .
C14 N2 C11 107.3(5) . .
C10 N2 Cu2 104.7(3) . .
C14 N2 Cu2 111.1(4) . .
C11 N2 Cu2 109.3(5) . .
O6 N5 O6 119.3(10) 2_755 .
O6 N5 O7 120.4(5) 2_755 .
O6 N5 O7 120.4(5) . .
N1 C8 C1 125.4(6) . .
N1 C8 H8 117.3 . .
C1 C8 H8 117.3 . .
C6 C1 C2 119.5(6) . .
C6 C1 C8 123.4(5) . .
C2 C1 C8 117.0(6) . .
O8 N6 O9 119.1(9) . .
O8 N6 O9 119.1(9) . 2_855
O9 N6 O9 121.7(18) . 2_855
C13 C14 N2 116.1(6) . .
C13 C14 H14A 108.3 . .
N2 C14 H14A 108.3 . .
C13 C14 H14B 108.3 . .
N2 C14 H14B 108.3 . .
H14A C14 H14B 107.4 . .
O1 C7 H7A 109.5 . .
O1 C7 H7B 109.5 . .
H7A C7 H7B 109.5 . .
O1 C7 H7C 109.5 . .
H7A C7 H7C 109.5 . .
H7B C7 H7C 109.5 . .
C11 C12 N3 111.7(6) . .
C11 C12 H12A 109.3 . .
N3 C12 H12A 109.3 . .
C11 C12 H12B 109.3 . .
N3 C12 H12B 109.3 . .
H12A C12 H12B 107.9 . .
C3 C2 C1 120.0(7) . .
C3 C2 H2 120.0 . .
C1 C2 H2 120.0 . .
O2 C6 C1 124.6(6) . .
O2 C6 C5 116.6(6) . .
C1 C6 C5 118.8(6) . .
N2 C10 C9 108.9(5) . .
N2 C10 H10A 109.9 . .
C9 C10 H10A 109.9 . .
N2 C10 H10B 109.9 . .
C9 C10 H10B 109.9 . .
H10A C10 H10B 108.3 . .
C3 C4 C5 120.9(7) . .
C3 C4 H4 119.6 . .
C5 C4 H4 119.6 . .
O1 C5 C4 125.3(6) . .
O1 C5 C6 114.9(6) . .
C4 C5 C6 119.8(7) . .
C12 N3 C13 108.8(6) . .
C12 N3 H3BN 109.9 . .
C13 N3 H3BN 109.9 . .
C12 N3 H3AN 109.9 . .
C13 N3 H3AN 109.9 . .
H3BN N3 H3AN 108.3 . .
C12 C11 N2 114.3(7) . .
C12 C11 H11A 108.7 . .
N2 C11 H11A 108.7 . .
C12 C11 H11B 108.7 . .
N2 C11 H11B 108.7 . .
H11A C11 H11B 107.6 . .
N1 C9 C10 106.3(6) . .
N1 C9 H9A 110.5 . .
C10 C9 H9A 110.5 . .
N1 C9 H9B 110.5 . .
C10 C9 H9B 110.5 . .
H9A C9 H9B 108.7 . .
C14 C13 N3 109.8(7) . .
C14 C13 H13A 109.7 . .
N3 C13 H13A 109.7 . .
C14 C13 H13B 109.7 . .
N3 C13 H13B 109.7 . .
H13A C13 H13B 108.2 . .
C2 C3 C4 121.0(6) . .
C2 C3 H3A 119.5 . .
C4 C3 H3A 119.5 . .
C8 N1 C9 120.7(6) . .
C8 N1 Cu2 125.8(5) . .
C9 N1 Cu2 113.1(4) . .
C6 O2 Cu2 125.6(4) . .

loop_
_geom_bond_atom_site_label_1
_geom_bond_atom_site_label_2
_geom_bond_distance
_geom_bond_site_symmetry_2
O3 N4 1.292(7) .
O3 Cu2 1.986(5) .
Cu2 O2 1.894(4) .
Cu2 N1 1.913(6) .
Cu2 N2 2.062(5) .
O5 N4 1.221(8) .
O4 N4 1.230(8) .
O6 N5 1.239(7) .
O7 N5 1.247(10) .
O1 C5 1.354(8) .
O1 C7 1.430(9) .
O8 N6 1.205(16) .
N2 C10 1.491(9) .
N2 C14 1.496(7) .
N2 C11 1.514(9) .
N5 O6 1.239(7) 2_755
C8 N1 1.289(7) .
C8 C1 1.428(9) .
C8 H8 0.9300 .
C1 C6 1.394(9) .
C1 C2 1.420(8) .
N6 O9 1.240(11) .
N6 O9 1.240(11) 2_855
C14 C13 1.420(10) .
C14 H14A 0.9700 .
C14 H14B 0.9700 .
C7 H7A 0.9600 .
C7 H7B 0.9600 .
C7 H7C 0.9600 .
C12 C11 1.438(10) .
C12 N3 1.503(9) .
C12 H12A 0.9700 .
C12 H12B 0.9700 .
C2 C3 1.367(10) .
C2 H2 0.9300 .
C6 O2 1.334(7) .
C6 C5 1.428(9) .
C10 C9 1.531(9) .
C10 H10A 0.9700 .
C10 H10B 0.9700 .
C4 C3 1.370(10) .
C4 C5 1.379(9) .
C4 H4 0.9300 .
N3 C13 1.535(9) .
N3 H3BN 0.9000 .
N3 H3AN 0.9000 .
C11 H11A 0.9700 .
C11 H11B 0.9700 .
C9 N1 1.468(9) .
C9 H9A 0.9700 .
C9 H9B 0.9700 .
C13 H13A 0.9700 .
C13 H13B 0.9700 .
C3 H3A 0.9300 .
